data_7225418
loop_
_publ_author_name
'Yang, Bo'
'Gao, Zhong-Zheng'
'Lu, Ji-Hong'
'Zhu, Qian-Jiang'
'Xue, Sai-Feng'
'Tao, Zhu'
'Prior, Timothy J.'
'Redshaw, Carl'
'Wei, Gang'
'Xiao, Xin'

_publ_section_title
;
 Interaction of a symmetrical
 \a,\a&#x2032;,\d,\d&#x2032;-tetramethyl-cucurbit[6]uril with Ln3+:
 potential applications for isolation of lanthanides
;
_journal_issue 26
_journal_name_full CrystEngComm
_journal_page_first 5028
_journal_paper_doi 10.1039/C6CE00134C
_journal_volume 18
_journal_year 2016
_chemical_formula_sum 'C120 H132 N76 O56 Pr2'
_chemical_formula_weight 3816.83
_space_group_crystal_system monoclinic
_space_group_IT_number 14
_space_group_name_Hall '-P 2yn'
_space_group_name_H-M_alt 'P 1 21/n 1'
_symmetry_space_group_name_Hall '-P 2yn'
_symmetry_space_group_name_H-M 'P 1 21/n 1'
_atom_sites_solution_hydrogens geom
_audit_creation_method SHELXL-2014/7
_audit_update_record
;
2016-05-31 deposited with the CCDC.
2016-06-02 downloaded from the CCDC.
;
_cell_angle_alpha 90
_cell_angle_beta 93.370(8)
_cell_angle_gamma 90
_cell_formula_units_Z 2
_cell_length_a 15.507(8)
_cell_length_b 17.145(9)
_cell_length_c 35.161(19)
_cell_measurement_reflns_used 5941
_cell_measurement_temperature 293(2)
_cell_measurement_theta_max 19.98
_cell_measurement_theta_min 2.32
_cell_volume 9332(9)
_computing_cell_refinement 'Bruker SMART'
_computing_data_collection 'Bruker SMART'
_computing_data_reduction 'Bruker SAINT'
_computing_molecular_graphics 'Bruker SHELXTL'
_computing_publication_material 'Bruker SHELXTL'
_computing_structure_refinement 'SHELXL-2014/7 (Sheldrick, 2014)'
_computing_structure_solution 'Bruker SHELXTL'
_diffrn_ambient_temperature 293(2)
_diffrn_measured_fraction_theta_full 0.989
_diffrn_measured_fraction_theta_max 0.989
_diffrn_measurement_device_type 'CCD area detector'
_diffrn_measurement_method 'phi and omega scans'
_diffrn_radiation_type MoK\a
_diffrn_radiation_wavelength 0.71073
_diffrn_reflns_av_R_equivalents 0.0806
_diffrn_reflns_av_unetI/netI 0.0893
_diffrn_reflns_Laue_measured_fraction_full 0.989
_diffrn_reflns_Laue_measured_fraction_max 0.989
_diffrn_reflns_limit_h_max 18
_diffrn_reflns_limit_h_min -18
_diffrn_reflns_limit_k_max 20
_diffrn_reflns_limit_k_min -20
_diffrn_reflns_limit_l_max 42
_diffrn_reflns_limit_l_min -41
_diffrn_reflns_number 48978
_diffrn_reflns_point_group_measured_fraction_full 0.989
_diffrn_reflns_point_group_measured_fraction_max 0.989
_diffrn_reflns_theta_full 25.242
_diffrn_reflns_theta_max 25.249
_diffrn_reflns_theta_min 1.322
_exptl_absorpt_coefficient_mu 0.612
_exptl_absorpt_correction_T_max 0.877
_exptl_absorpt_correction_T_min 0.830
_exptl_absorpt_correction_type multi-scan
_exptl_absorpt_process_details sadabs
_exptl_crystal_colour colourless
_exptl_crystal_density_diffrn 1.363
_exptl_crystal_description block
_exptl_crystal_F_000 3900
_exptl_crystal_size_max 0.270
_exptl_crystal_size_mid 0.230
_exptl_crystal_size_min 0.190
_refine_diff_density_max 0.638
_refine_diff_density_min -0.616
_refine_diff_density_rms 0.073
_refine_ls_extinction_method none
_refine_ls_goodness_of_fit_ref 0.978
_refine_ls_hydrogen_treatment constr
_refine_ls_matrix_type full
_refine_ls_number_parameters 1151
_refine_ls_number_reflns 16726
_refine_ls_number_restraints 60
_refine_ls_restrained_S_all 0.990
_refine_ls_R_factor_all 0.0966
_refine_ls_R_factor_gt 0.0505
_refine_ls_shift/su_max 0.002
_refine_ls_shift/su_mean 0.000
_refine_ls_structure_factor_coef Fsqd
_refine_ls_weighting_details 'w=1/[\s^2^(Fo^2^)+(0.0664P)^2^] where P=(Fo^2^+2Fc^2^)/3'
_refine_ls_weighting_scheme calc
_refine_ls_wR_factor_gt 0.1202
_refine_ls_wR_factor_ref 0.1394
_reflns_Friedel_coverage 0.000
_reflns_number_gt 9843
_reflns_number_total 16726
_reflns_threshold_expression 'I > 2\s(I)'
_cod_data_source_file c6ce00134c2.cif
_cod_data_source_block 3p
_cod_depositor_comments 'Adding full bibliography for 7225407--7225427.cif.'
_cod_database_code 7225418
_shelx_shelxl_version_number 2014/7
_shelx_space_group_comment
;
The symmetry employed for this shelxl refinement is uniquely defined
by the following loop, which should always be used as a source of
symmetry information in preference to the above space-group names.
They are only intended as comments.
;
_shelx_estimated_absorpt_t_min 0.852
_shelx_estimated_absorpt_t_max 0.893

loop_
_space_group_symop_operation_xyz
'x, y, z'
'-x+1/2, y+1/2, -z+1/2'
'-x, -y, -z'
'x-1/2, -y-1/2, z-1/2'

loop_
_atom_site_label
_atom_site_type_symbol
_atom_site_fract_x
_atom_site_fract_y
_atom_site_fract_z
_atom_site_U_iso_or_equiv
_atom_site_adp_type
_atom_site_occupancy
_atom_site_site_symmetry_order
_atom_site_calc_flag
_atom_site_refinement_flags_posn
_atom_site_refinement_flags_adp
C1 C 1.0528(3) 0.7537(3) 0.71782(14) 0.0386(11) Uani 1 1 d . .
C2 C 0.9573(3) 0.8426(3) 0.74813(14) 0.0461(13) Uani 1 1 d . .
H2A H 0.9647 0.8693 0.7724 0.055 Uiso 1 1 calc R U
H2B H 0.9747 0.8783 0.7286 0.055 Uiso 1 1 calc R U
C3 C 0.8258(3) 0.8236(2) 0.70640(13) 0.0380(11) Uani 1 1 d . .
C4 C 0.6757(3) 0.8351(3) 0.68128(14) 0.0479(13) Uani 1 1 d . .
H4A H 0.6380 0.8734 0.6920 0.057 Uiso 1 1 calc R U
H4B H 0.7038 0.8599 0.6605 0.057 Uiso 1 1 calc R U
C5 C 0.6217(3) 0.7517(3) 0.62841(15) 0.0460(13) Uani 1 1 d . .
C6 C 0.5284(3) 0.6755(3) 0.58377(13) 0.0483(13) Uani 1 1 d . .
H6A H 0.5484 0.7127 0.5654 0.058 Uiso 1 1 calc R U
H6B H 0.4657 0.6756 0.5815 0.058 Uiso 1 1 calc R U
C7 C 0.6265(3) 0.5907(3) 0.55150(14) 0.0435(12) Uani 1 1 d . .
C8 C 0.7151(3) 0.4869(3) 0.52761(12) 0.0429(12) Uani 1 1 d . .
H8A H 0.7329 0.5266 0.5101 0.051 Uiso 1 1 calc R U
H8B H 0.7009 0.4403 0.5129 0.051 Uiso 1 1 calc R U
C9 C 0.8512(3) 0.5206(3) 0.56297(13) 0.0433(12) Uani 1 1 d . .
C10 C 1.0007(3) 0.5164(3) 0.58945(13) 0.0422(12) Uani 1 1 d . .
H10A H 1.0022 0.5656 0.5759 0.051 Uiso 1 1 calc R U
H10B H 1.0410 0.4812 0.5782 0.051 Uiso 1 1 calc R U
C11 C 1.0533(3) 0.5999(3) 0.64189(13) 0.0390(11) Uani 1 1 d . .
C12 C 1.1474(3) 0.6535(3) 0.69506(13) 0.0432(12) Uani 1 1 d . .
H12A H 1.1617 0.6925 0.6765 0.052 Uiso 1 1 calc R U
H12B H 1.2012 0.6322 0.7061 0.052 Uiso 1 1 calc R U
C13 C 1.0363(3) 0.7250(3) 0.78159(13) 0.0443(12) Uani 1 1 d . .
C14 C 1.0790(4) 0.7730(3) 0.81386(15) 0.0658(16) Uani 1 1 d . .
H14A H 1.0377 0.8088 0.8233 0.099 Uiso 1 1 calc R U
H14B H 1.1267 0.8016 0.8046 0.099 Uiso 1 1 calc R U
H14C H 1.0995 0.7389 0.8341 0.099 Uiso 1 1 calc R U
C15 C 0.8101(3) 0.8102(3) 0.77142(13) 0.0402(12) Uani 1 1 d . .
H15 H 0.8144 0.8506 0.7912 0.048 Uiso 1 1 calc R U
C16 C 0.7203(3) 0.8082(3) 0.75053(12) 0.0393(12) Uani 1 1 d . .
H16 H 0.6841 0.8519 0.7578 0.047 Uiso 1 1 calc R U
C17 C 0.5528(3) 0.7384(3) 0.68540(13) 0.0406(12) Uani 1 1 d . .
H17 H 0.5123 0.7786 0.6929 0.049 Uiso 1 1 calc R U
C18 C 0.5116(3) 0.6836(3) 0.65491(13) 0.0413(12) Uani 1 1 d . .
H18 H 0.4495 0.6934 0.6509 0.050 Uiso 1 1 calc R U
C19 C 0.5184(3) 0.5247(3) 0.58353(13) 0.0419(12) Uani 1 1 d . .
C20 C 0.4236(3) 0.5227(4) 0.57038(15) 0.0653(16) Uani 1 1 d . .
H20A H 0.4005 0.4719 0.5751 0.098 Uiso 1 1 calc R U
H20B H 0.4175 0.5339 0.5436 0.098 Uiso 1 1 calc R U
H20C H 0.3928 0.5610 0.5841 0.098 Uiso 1 1 calc R U
C21 C 0.5776(3) 0.4628(3) 0.56356(13) 0.0430(12) Uani 1 1 d . .
C22 C 0.5301(4) 0.4080(3) 0.53559(15) 0.0612(15) Uani 1 1 d . .
H22A H 0.5712 0.3788 0.5220 0.092 Uiso 1 1 calc R U
H22B H 0.4941 0.4379 0.5178 0.092 Uiso 1 1 calc R U
H22C H 0.4949 0.3729 0.5492 0.092 Uiso 1 1 calc R U
C23 C 0.8089(3) 0.3918(3) 0.56718(13) 0.0386(11) Uani 1 1 d . .
H23 H 0.8077 0.3549 0.5459 0.046 Uiso 1 1 calc R U
C24 C 0.8999(3) 0.4005(2) 0.58555(13) 0.0391(11) Uani 1 1 d . .
H24 H 0.9424 0.3716 0.5716 0.047 Uiso 1 1 calc R U
C25 C 1.0639(3) 0.4671(3) 0.65298(13) 0.0397(12) Uani 1 1 d . .
H25 H 1.1071 0.4368 0.6401 0.048 Uiso 1 1 calc R U
C26 C 1.1045(3) 0.5113(3) 0.68759(13) 0.0387(11) Uani 1 1 d . .
H26 H 1.1644 0.4953 0.6936 0.046 Uiso 1 1 calc R U
C27 C 1.0944(3) 0.6616(3) 0.76375(14) 0.0442(12) Uani 1 1 d . .
C28 C 1.1825(3) 0.6497(3) 0.78367(16) 0.0658(16) Uani 1 1 d . .
H28A H 1.2150 0.6973 0.7829 0.099 Uiso 1 1 calc R U
H28B H 1.2125 0.6091 0.7711 0.099 Uiso 1 1 calc R U
H28C H 1.1760 0.6352 0.8097 0.099 Uiso 1 1 calc R U
C29 C 0.9674(3) 0.6039(3) 0.78341(13) 0.0422(12) Uani 1 1 d . .
C30 C 0.8893(3) 0.7103(3) 0.81305(13) 0.0466(12) Uani 1 1 d . .
H30A H 0.8693 0.6708 0.8302 0.056 Uiso 1 1 calc R U
H30B H 0.9075 0.7552 0.8282 0.056 Uiso 1 1 calc R U
C31 C 0.7421(3) 0.6940(3) 0.78530(13) 0.0422(12) Uani 1 1 d . .
C32 C 0.5967(3) 0.7124(3) 0.75478(13) 0.0450(12) Uani 1 1 d . .
H32A H 0.5604 0.7569 0.7600 0.054 Uiso 1 1 calc R U
H32B H 0.5832 0.6711 0.7723 0.054 Uiso 1 1 calc R U
C33 C 0.5613(3) 0.6098(3) 0.70716(13) 0.0391(11) Uani 1 1 d . .
C34 C 0.4870(3) 0.5378(3) 0.65468(14) 0.0464(13) Uani 1 1 d . .
H34A H 0.4284 0.5507 0.6456 0.056 Uiso 1 1 calc R U
H34B H 0.4834 0.4993 0.6747 0.056 Uiso 1 1 calc R U
C35 C 0.5837(3) 0.4408(3) 0.62960(14) 0.0429(12) Uani 1 1 d . .
C36 C 0.6679(3) 0.3491(3) 0.59381(14) 0.0491(13) Uani 1 1 d . .
H36A H 0.6527 0.3136 0.6138 0.059 Uiso 1 1 calc R U
H36B H 0.6542 0.3236 0.5696 0.059 Uiso 1 1 calc R U
C37 C 0.8091(3) 0.3468(3) 0.62956(14) 0.0415(12) Uani 1 1 d . .
C38 C 0.9635(3) 0.3509(3) 0.64961(13) 0.0429(12) Uani 1 1 d . .
H38A H 0.9443 0.3146 0.6685 0.052 Uiso 1 1 calc R U
H38B H 1.0078 0.3250 0.6359 0.052 Uiso 1 1 calc R U
C39 C 0.9944(3) 0.4306(3) 0.70680(14) 0.0409(12) Uani 1 1 d . .
C40 C 1.0673(3) 0.5130(3) 0.75620(14) 0.0505(13) Uani 1 1 d . .
H40A H 1.1290 0.5087 0.7622 0.061 Uiso 1 1 calc R U
H40B H 1.0387 0.4769 0.7725 0.061 Uiso 1 1 calc R U
C41 C 1.2672(3) 1.1530(3) 0.47422(13) 0.0469(13) Uani 1 1 d . .
H41A H 1.2409 1.1979 0.4614 0.056 Uiso 1 1 calc R U
H41B H 1.3283 1.1640 0.4790 0.056 Uiso 1 1 calc R U
C42 C 1.1609(3) 1.1864(3) 0.52138(15) 0.0454(13) Uani 1 1 d . .
C43 C 1.0966(3) 1.2216(3) 0.58075(15) 0.0556(14) Uani 1 1 d . .
H43A H 1.0781 1.2665 0.5655 0.067 Uiso 1 1 calc R U
H43B H 1.1293 1.2408 0.6032 0.067 Uiso 1 1 calc R U
C44 C 0.9399(4) 1.1957(3) 0.57718(16) 0.0502(14) Uani 1 1 d . .
C45 C 0.7902(4) 1.1626(3) 0.59081(16) 0.0608(15) Uani 1 1 d . .
H45A H 0.7765 1.2092 0.5760 0.073 Uiso 1 1 calc R U
H45B H 0.7628 1.1673 0.6148 0.073 Uiso 1 1 calc R U
C46 C 1.4102(3) 1.0472(3) 0.44897(16) 0.0643(16) Uani 1 1 d . .
H46A H 1.4268 1.0708 0.4731 0.096 Uiso 1 1 calc R U
H46B H 1.4158 1.0846 0.4290 0.096 Uiso 1 1 calc R U
H46C H 1.4470 1.0033 0.4448 0.096 Uiso 1 1 calc R U
C47 C 1.3170(3) 1.0199(3) 0.44902(14) 0.0448(12) Uani 1 1 d . .
C48 C 1.2743(3) 1.1039(3) 0.54286(13) 0.0466(13) Uani 1 1 d . .
H48 H 1.3335 1.1234 0.5472 0.056 Uiso 1 1 calc R U
C49 C 1.2173(3) 1.1236(3) 0.57609(13) 0.0459(13) Uani 1 1 d . .
H49 H 1.2507 1.1493 0.5970 0.055 Uiso 1 1 calc R U
C50 C 1.0206(3) 1.1314(3) 0.62602(13) 0.0451(13) Uani 1 1 d . .
H50 H 1.0479 1.1567 0.6486 0.054 Uiso 1 1 calc R U
C51 C 0.9233(3) 1.1173(3) 0.63021(14) 0.0474(13) Uani 1 1 d . .
H51 H 0.9049 1.1377 0.6545 0.057 Uiso 1 1 calc R U
C52 C 0.7167(3) 1.0269(3) 0.58719(13) 0.0430(12) Uani 1 1 d . .
C53 C 0.6491(3) 1.0467(3) 0.61536(16) 0.0659(16) Uani 1 1 d . .
H53A H 0.6768 1.0702 0.6377 0.099 Uiso 1 1 calc R U
H53B H 0.6200 0.9999 0.6224 0.099 Uiso 1 1 calc R U
H53C H 0.6080 1.0826 0.6038 0.099 Uiso 1 1 calc R U
C54 C 1.2626(4) 0.9008(3) 0.46812(17) 0.0560(14) Uani 1 1 d . .
C55 C 1.3308(3) 0.9748(3) 0.51948(15) 0.0578(15) Uani 1 1 d . .
H55A H 1.3868 1.0002 0.5215 0.069 Uiso 1 1 calc R U
H55B H 1.3376 0.9233 0.5308 0.069 Uiso 1 1 calc R U
C56 C 1.2222(3) 0.9884(3) 0.56856(15) 0.0506(13) Uani 1 1 d . .
C57 C 1.1456(3) 1.0364(3) 0.62283(14) 0.0521(14) Uani 1 1 d . .
H57A H 1.1741 1.0692 0.6422 0.062 Uiso 1 1 calc R U
H57B H 1.1541 0.9826 0.6307 0.062 Uiso 1 1 calc R U
C58 C 0.9926(3) 0.9983(3) 0.62584(12) 0.0421(12) Uani 1 1 d . .
C59 C 0.8380(3) 0.9936(3) 0.63707(13) 0.0421(12) Uani 1 1 d . .
H59A H 0.8063 1.0254 0.6543 0.050 Uiso 1 1 calc R U
H59B H 0.8540 0.9456 0.6503 0.050 Uiso 1 1 calc R U
C60 C 0.7967(3) 0.9135(3) 0.58183(13) 0.0361(11) Uani 1 1 d . .
N1 N 1.0139(2) 0.7758(2) 0.74882(10) 0.0407(10) Uani 1 1 d . .
N2 N 0.8676(2) 0.8250(2) 0.74101(10) 0.0392(9) Uani 1 1 d . .
N3 N 0.7405(3) 0.8118(2) 0.71011(10) 0.0399(9) Uani 1 1 d . .
N4 N 0.6244(3) 0.7712(2) 0.66644(11) 0.0438(10) Uani 1 1 d . .
N5 N 0.5560(3) 0.7012(2) 0.62120(11) 0.0449(10) Uani 1 1 d . .
N6 N 0.5589(3) 0.5987(2) 0.57417(11) 0.0447(10) Uani 1 1 d . .
N7 N 0.6385(3) 0.5134(2) 0.54474(11) 0.0446(10) Uani 1 1 d . .
N8 N 0.7875(3) 0.4695(2) 0.55431(10) 0.0419(10) Uani 1 1 d . .
N9 N 0.9150(3) 0.4841(2) 0.58441(10) 0.0393(9) Uani 1 1 d . .
N10 N 1.0284(2) 0.5293(2) 0.62885(10) 0.0379(9) Uani 1 1 d . .
N11 N 1.0989(2) 0.5917(2) 0.67583(11) 0.0396(9) Uani 1 1 d . .
N12 N 1.1015(3) 0.6906(2) 0.72479(11) 0.0428(10) Uani 1 1 d . .
N13 N 0.9635(3) 0.6799(2) 0.79392(11) 0.0441(10) Uani 1 1 d . .
N14 N 0.8194(3) 0.7325(2) 0.78712(11) 0.0411(10) Uani 1 1 d . .
N15 N 0.6858(3) 0.7344(2) 0.76166(10) 0.0402(10) Uani 1 1 d . .
N16 N 0.5760(2) 0.6861(2) 0.71620(10) 0.0422(10) Uani 1 1 d . .
N17 N 0.5279(2) 0.6069(2) 0.67049(10) 0.0407(10) Uani 1 1 d . .
N18 N 0.5313(3) 0.5036(2) 0.62371(10) 0.0426(10) Uani 1 1 d . .
N19 N 0.6156(2) 0.4193(2) 0.59585(10) 0.0412(10) Uani 1 1 d . .
N20 N 0.7591(2) 0.3634(2) 0.59754(10) 0.0375(9) Uani 1 1 d . .
N21 N 0.8914(2) 0.3689(2) 0.62317(10) 0.0402(9) Uani 1 1 d . .
N22 N 1.0014(2) 0.4178(2) 0.66897(10) 0.0397(10) Uani 1 1 d . .
N23 N 1.0491(3) 0.4903(2) 0.71713(10) 0.0418(10) Uani 1 1 d . .
N24 N 1.0402(2) 0.5917(2) 0.76489(10) 0.0406(10) Uani 1 1 d . .
N25 N 1.2575(2) 1.0858(2) 0.44938(10) 0.0390(9) Uani 1 1 d . .
N26 N 1.2283(3) 1.1418(2) 0.51056(10) 0.0442(10) Uani 1 1 d . .
N27 N 1.1523(3) 1.1746(2) 0.55907(11) 0.0462(10) Uani 1 1 d . .
N28 N 1.0206(3) 1.1814(2) 0.59277(12) 0.0479(11) Uani 1 1 d . .
N29 N 0.8823(3) 1.1586(2) 0.59846(12) 0.0491(11) Uani 1 1 d . .
N30 N 0.7546(3) 1.0957(2) 0.57041(13) 0.0526(11) Uani 1 1 d . .
N31 N 1.3044(3) 0.9661(2) 0.47989(12) 0.0499(11) Uani 1 1 d . .
N32 N 1.2707(3) 1.0196(2) 0.54130(11) 0.0492(11) Uani 1 1 d . .
N33 N 1.1860(3) 1.0483(2) 0.58745(11) 0.0463(10) Uani 1 1 d . .
N34 N 1.0537(3) 1.0536(2) 0.62090(11) 0.0443(10) Uani 1 1 d . .
N35 N 0.9150(3) 1.0340(2) 0.62843(11) 0.0418(10) Uani 1 1 d . .
N36 N 0.7819(2) 0.9749(2) 0.60440(10) 0.0380(9) Uani 1 1 d . .
O1 O 1.0473(2) 0.78916(18) 0.68662(9) 0.0435(8) Uani 1 1 d . .
O2 O 0.8597(2) 0.83357(18) 0.67564(8) 0.0431(8) Uani 1 1 d . .
O1W O 0.9033(3) 0.6692(3) 0.68041(13) 0.0903(14) Uani 1 1 d . .
O3 O 0.6706(2) 0.7774(2) 0.60538(9) 0.0559(9) Uani 1 1 d . .
O2W O 1.1216(2) 0.80746(19) 0.61399(10) 0.0596(10) Uani 1 1 d . .
O4 O 0.6672(2) 0.6439(2) 0.53877(10) 0.0592(10) Uani 1 1 d . .
O3W O 0.9845(2) 0.7687(3) 0.56107(10) 0.0768(12) Uani 1 1 d . .
O5 O 0.8540(2) 0.58880(18) 0.55266(10) 0.0553(9) Uani 1 1 d . .
O4W O 0.8366(2) 0.70436(19) 0.60503(11) 0.0654(10) Uani 1 1 d . .
O6 O 1.0389(2) 0.66197(17) 0.62531(9) 0.0468(8) Uani 1 1 d . .
O7 O 0.9141(2) 0.5547(2) 0.79077(10) 0.0592(10) Uani 1 1 d . .
O8 O 0.7260(2) 0.63341(19) 0.80210(9) 0.0517(9) Uani 1 1 d . .
O9 O 0.5728(2) 0.55461(19) 0.72861(9) 0.0501(9) Uani 1 1 d . .
O10 O 0.5985(2) 0.4087(2) 0.66003(9) 0.0569(9) Uani 1 1 d . .
O11 O 0.7857(2) 0.3139(2) 0.65773(9) 0.0539(9) Uani 1 1 d . .
O12 O 0.9494(2) 0.39501(19) 0.72784(9) 0.0517(9) Uani 1 1 d . .
O13 O 1.0061(2) 0.92767(18) 0.62767(9) 0.0458(8) Uani 1 1 d . .
O14 O 0.8521(2) 0.86237(17) 0.58945(8) 0.0425(8) Uani 1 1 d . .
O15 O 1.1184(2) 1.2308(2) 0.50108(10) 0.0600(10) Uani 1 1 d . .
O16 O 0.9227(2) 1.23858(19) 0.55003(11) 0.0613(10) Uani 1 1 d . .
O17 O 1.2440(3) 0.8453(2) 0.48803(12) 0.0781(12) Uani 1 1 d . .
O18 O 1.2121(2) 0.9196(2) 0.57473(11) 0.0690(11) Uani 1 1 d . .
Pr1 Pr 0.96174(2) 0.78753(2) 0.62760(2) 0.04144(10) Uani 1 1 d . .
O21 O 0.1761(5) 0.2923(5) 0.6600(2) 0.183(4) Uani 1 1 d D U
O23 O 0.0999(6) 0.2300(6) 0.7068(3) 0.257(6) Uani 1 1 d D U
N37 N 0.1502(6) 0.2850(6) 0.6931(3) 0.170(5) Uani 1 1 d D U
O22 O 0.1817(6) 0.3366(5) 0.7192(3) 0.239(5) Uani 1 1 d D U
O24 O 0.5789(7) 0.2080(5) 0.5487(3) 0.312(8) Uani 1 1 d D U
O25 O 0.4770(6) 0.1411(8) 0.5359(4) 0.301(7) Uani 1 1 d D U
N38 N 0.5290(8) 0.1822(7) 0.5202(3) 0.198(4) Uani 1 1 d D U
O26 O 0.5436(7) 0.2012(6) 0.4843(3) 0.259(5) Uani 1 1 d D U

loop_
_atom_site_aniso_label
_atom_site_aniso_U_11
_atom_site_aniso_U_22
_atom_site_aniso_U_33
_atom_site_aniso_U_23
_atom_site_aniso_U_13
_atom_site_aniso_U_12
C1 0.035(3) 0.039(3) 0.042(3) -0.004(2) 0.006(2) -0.010(2)
C2 0.059(4) 0.038(3) 0.042(3) -0.004(2) 0.009(3) -0.009(3)
C3 0.050(3) 0.028(2) 0.038(3) -0.001(2) 0.016(2) -0.002(2)
C4 0.056(3) 0.039(3) 0.050(3) 0.009(2) 0.007(3) -0.004(3)
C5 0.040(3) 0.051(3) 0.047(3) 0.018(3) 0.006(3) 0.005(3)
C6 0.054(3) 0.045(3) 0.046(3) 0.010(3) 0.004(3) 0.010(3)
C7 0.045(3) 0.048(3) 0.038(3) 0.012(2) 0.005(2) 0.003(3)
C8 0.049(3) 0.053(3) 0.027(3) 0.009(2) 0.011(2) 0.003(2)
C9 0.059(4) 0.041(3) 0.031(3) 0.001(2) 0.011(2) 0.007(3)
C10 0.052(3) 0.038(3) 0.038(3) 0.002(2) 0.012(2) -0.001(2)
C11 0.041(3) 0.038(3) 0.040(3) 0.005(2) 0.016(2) -0.004(2)
C12 0.039(3) 0.043(3) 0.048(3) -0.002(2) 0.012(2) -0.008(2)
C13 0.050(3) 0.049(3) 0.035(3) 0.001(2) 0.004(2) -0.009(2)
C14 0.077(4) 0.068(4) 0.051(3) -0.012(3) -0.005(3) -0.013(3)
C15 0.053(3) 0.035(3) 0.034(3) -0.006(2) 0.013(2) -0.005(2)
C16 0.050(3) 0.033(3) 0.036(3) -0.003(2) 0.017(2) -0.003(2)
C17 0.039(3) 0.036(3) 0.048(3) 0.006(2) 0.009(2) 0.005(2)
C18 0.033(3) 0.046(3) 0.046(3) 0.006(2) 0.008(2) 0.001(2)
C19 0.038(3) 0.051(3) 0.036(3) 0.008(2) -0.002(2) 0.002(2)
C20 0.050(4) 0.092(5) 0.052(3) 0.004(3) -0.004(3) -0.002(3)
C21 0.045(3) 0.051(3) 0.032(3) 0.002(2) -0.002(2) 0.001(2)
C22 0.073(4) 0.060(4) 0.050(3) -0.004(3) -0.008(3) 0.001(3)
C23 0.053(3) 0.032(3) 0.032(3) -0.002(2) 0.006(2) 0.000(2)
C24 0.052(3) 0.028(3) 0.038(3) -0.001(2) 0.011(2) 0.004(2)
C25 0.039(3) 0.036(3) 0.045(3) -0.001(2) 0.012(2) 0.006(2)
C26 0.039(3) 0.037(3) 0.041(3) 0.004(2) 0.009(2) 0.006(2)
C27 0.037(3) 0.047(3) 0.048(3) 0.002(2) 0.002(2) -0.005(2)
C28 0.055(4) 0.077(4) 0.064(4) -0.004(3) -0.005(3) -0.009(3)
C29 0.046(3) 0.048(3) 0.032(3) 0.002(2) 0.001(2) -0.006(3)
C30 0.061(3) 0.047(3) 0.033(3) -0.001(2) 0.013(2) -0.003(3)
C31 0.060(4) 0.040(3) 0.029(3) -0.004(2) 0.019(2) 0.002(3)
C32 0.050(3) 0.050(3) 0.036(3) -0.003(2) 0.018(2) -0.008(3)
C33 0.037(3) 0.041(3) 0.040(3) 0.000(2) 0.010(2) -0.001(2)
C34 0.049(3) 0.047(3) 0.044(3) 0.004(2) 0.009(3) -0.005(2)
C35 0.046(3) 0.044(3) 0.038(3) 0.002(2) 0.003(2) -0.007(3)
C36 0.056(4) 0.043(3) 0.048(3) 0.003(2) 0.004(3) -0.003(3)
C37 0.053(3) 0.033(3) 0.038(3) 0.000(2) 0.003(3) 0.004(2)
C38 0.056(3) 0.030(3) 0.043(3) 0.006(2) 0.002(2) 0.003(2)
C39 0.037(3) 0.035(3) 0.051(3) 0.003(2) 0.005(2) 0.004(2)
C40 0.054(3) 0.051(3) 0.047(3) 0.010(3) -0.002(3) -0.001(3)
C41 0.062(3) 0.041(3) 0.037(3) 0.000(2) 0.005(2) -0.004(3)
C42 0.057(4) 0.037(3) 0.044(3) -0.008(2) 0.014(3) -0.005(3)
C43 0.074(4) 0.039(3) 0.056(3) -0.008(3) 0.028(3) -0.011(3)
C44 0.073(4) 0.028(3) 0.051(3) -0.010(2) 0.017(3) 0.006(3)
C45 0.065(4) 0.045(3) 0.074(4) -0.002(3) 0.019(3) 0.008(3)
C46 0.044(3) 0.078(4) 0.073(4) 0.001(3) 0.016(3) 0.002(3)
C47 0.043(3) 0.044(3) 0.048(3) 0.001(2) 0.017(2) 0.007(2)
C48 0.041(3) 0.060(3) 0.040(3) 0.002(3) 0.008(2) -0.006(3)
C49 0.052(3) 0.048(3) 0.037(3) -0.006(2) 0.007(2) -0.013(3)
C50 0.066(4) 0.035(3) 0.036(3) -0.008(2) 0.013(2) -0.008(2)
C51 0.063(4) 0.038(3) 0.043(3) -0.011(2) 0.022(3) -0.005(3)
C52 0.046(3) 0.037(3) 0.048(3) -0.002(2) 0.020(2) 0.005(2)
C53 0.061(4) 0.072(4) 0.068(4) -0.018(3) 0.024(3) 0.005(3)
C54 0.056(4) 0.048(4) 0.064(4) 0.009(3) 0.008(3) 0.015(3)
C55 0.054(4) 0.064(4) 0.056(4) 0.015(3) 0.016(3) 0.025(3)
C56 0.045(3) 0.055(4) 0.053(3) 0.009(3) 0.010(3) 0.003(3)
C57 0.057(4) 0.059(3) 0.041(3) 0.005(3) 0.006(3) -0.010(3)
C58 0.061(4) 0.040(3) 0.027(3) -0.001(2) 0.015(2) -0.008(3)
C59 0.057(3) 0.035(3) 0.036(3) -0.001(2) 0.014(2) -0.003(2)
C60 0.040(3) 0.030(3) 0.040(3) 0.003(2) 0.019(2) -0.002(2)
N1 0.051(3) 0.037(2) 0.034(2) 0.0024(18) 0.0076(19) -0.0017(19)
N2 0.044(2) 0.041(2) 0.033(2) 0.0003(18) 0.0111(19) -0.0105(19)
N3 0.045(3) 0.040(2) 0.036(2) 0.0022(18) 0.0112(19) -0.0023(19)
N4 0.050(3) 0.045(3) 0.038(2) 0.0057(19) 0.014(2) -0.005(2)
N5 0.045(3) 0.051(3) 0.039(2) 0.006(2) 0.0026(19) -0.007(2)
N6 0.051(3) 0.038(2) 0.045(2) 0.0062(19) 0.005(2) 0.006(2)
N7 0.050(3) 0.045(3) 0.040(2) 0.005(2) 0.008(2) 0.005(2)
N8 0.052(3) 0.038(2) 0.036(2) 0.0063(19) -0.002(2) -0.001(2)
N9 0.050(3) 0.029(2) 0.039(2) 0.0044(18) 0.004(2) -0.0004(19)
N10 0.046(2) 0.032(2) 0.036(2) 0.0019(18) 0.0052(18) 0.0029(18)
N11 0.041(2) 0.031(2) 0.046(2) -0.0011(19) 0.002(2) -0.0024(18)
N12 0.048(3) 0.040(2) 0.041(2) -0.0004(19) 0.006(2) -0.002(2)
N13 0.054(3) 0.037(2) 0.042(2) 0.0006(19) 0.008(2) -0.007(2)
N14 0.046(3) 0.037(2) 0.042(2) 0.0037(18) 0.014(2) -0.0070(19)
N15 0.051(3) 0.036(2) 0.035(2) 0.0029(18) 0.011(2) -0.0118(19)
N16 0.054(3) 0.039(2) 0.035(2) 0.0026(19) 0.0096(19) -0.0033(19)
N17 0.051(3) 0.036(2) 0.035(2) -0.0006(18) 0.0025(19) -0.0034(19)
N18 0.055(3) 0.045(3) 0.027(2) 0.0035(19) 0.0023(19) 0.004(2)
N19 0.046(2) 0.047(2) 0.030(2) 0.0062(19) 0.0024(19) 0.007(2)
N20 0.039(2) 0.039(2) 0.035(2) 0.0052(18) 0.0078(19) -0.0022(18)
N21 0.045(3) 0.038(2) 0.038(2) 0.0084(18) 0.0059(19) 0.0016(19)
N22 0.054(3) 0.031(2) 0.035(2) 0.0025(18) 0.0070(19) -0.0061(19)
N23 0.052(3) 0.040(2) 0.034(2) -0.0008(19) 0.0081(19) -0.004(2)
N24 0.049(3) 0.035(2) 0.038(2) 0.0006(18) 0.010(2) -0.0035(19)
N25 0.046(2) 0.037(2) 0.035(2) -0.0005(18) 0.0075(19) 0.0029(19)
N26 0.052(3) 0.047(3) 0.035(2) 0.0005(19) 0.014(2) 0.000(2)
N27 0.057(3) 0.044(2) 0.039(2) -0.002(2) 0.017(2) -0.002(2)
N28 0.062(3) 0.032(2) 0.052(3) -0.001(2) 0.021(2) -0.007(2)
N29 0.055(3) 0.037(2) 0.056(3) 0.000(2) 0.015(2) -0.001(2)
N30 0.062(3) 0.031(2) 0.066(3) -0.003(2) 0.012(2) 0.001(2)
N31 0.060(3) 0.044(3) 0.047(3) 0.004(2) 0.012(2) 0.011(2)
N32 0.055(3) 0.046(3) 0.048(3) 0.008(2) 0.019(2) 0.002(2)
N33 0.055(3) 0.046(3) 0.039(2) 0.006(2) 0.015(2) -0.007(2)
N34 0.054(3) 0.035(2) 0.045(2) 0.0008(19) 0.013(2) -0.005(2)
N35 0.048(3) 0.030(2) 0.049(3) -0.0022(18) 0.019(2) -0.004(2)
N36 0.042(2) 0.033(2) 0.040(2) -0.0065(18) 0.0141(19) 0.0033(18)
O1 0.053(2) 0.0434(19) 0.0350(18) 0.0064(16) 0.0087(15) -0.0051(16)
O2 0.054(2) 0.0441(19) 0.0325(18) 0.0083(15) 0.0169(16) -0.0034(16)
O1W 0.079(3) 0.081(3) 0.112(4) -0.024(3) 0.013(3) 0.007(2)
O3 0.059(2) 0.066(2) 0.044(2) 0.0107(18) 0.0113(18) -0.0101(19)
O2W 0.054(2) 0.053(2) 0.075(3) 0.0144(19) 0.0286(19) 0.0004(17)
O4 0.066(3) 0.048(2) 0.065(2) 0.0093(19) 0.022(2) 0.0009(19)
O3W 0.070(3) 0.117(4) 0.044(2) -0.002(2) 0.0110(19) 0.033(2)
O5 0.074(3) 0.033(2) 0.059(2) 0.0104(17) 0.0030(19) -0.0001(18)
O4W 0.064(2) 0.042(2) 0.091(3) 0.001(2) 0.013(2) -0.0055(18)
O6 0.060(2) 0.0276(18) 0.054(2) 0.0078(16) 0.0123(17) -0.0005(16)
O7 0.065(3) 0.049(2) 0.065(2) 0.0049(18) 0.022(2) -0.0148(19)
O8 0.068(2) 0.041(2) 0.048(2) 0.0110(17) 0.0186(18) -0.0030(18)
O9 0.071(2) 0.040(2) 0.040(2) 0.0072(16) 0.0097(17) -0.0040(18)
O10 0.075(3) 0.058(2) 0.037(2) 0.0126(18) 0.0007(18) 0.0080(19)
O11 0.063(2) 0.062(2) 0.037(2) 0.0189(18) 0.0062(17) -0.0006(18)
O12 0.055(2) 0.054(2) 0.047(2) 0.0041(17) 0.0163(18) -0.0140(18)
O13 0.048(2) 0.035(2) 0.055(2) 0.0057(16) 0.0117(16) -0.0024(16)
O14 0.057(2) 0.0304(18) 0.0410(19) -0.0018(15) 0.0101(16) 0.0077(16)
O15 0.074(3) 0.055(2) 0.051(2) 0.0017(19) 0.009(2) 0.018(2)
O16 0.087(3) 0.033(2) 0.065(3) 0.0090(19) 0.019(2) 0.0040(19)
O17 0.093(3) 0.053(2) 0.089(3) 0.034(2) 0.010(2) 0.002(2)
O18 0.084(3) 0.043(2) 0.084(3) 0.016(2) 0.036(2) 0.008(2)
Pr1 0.05204(19) 0.03545(16) 0.03784(16) 0.00338(13) 0.01128(12) 0.00498(14)
O21 0.176(7) 0.237(9) 0.128(6) -0.039(6) -0.047(6) 0.038(6)
O23 0.144(8) 0.268(12) 0.355(15) -0.044(10) -0.016(8) -0.042(7)
N37 0.133(8) 0.198(10) 0.170(9) -0.039(9) -0.067(8) 0.101(8)
O22 0.264(10) 0.212(9) 0.232(10) -0.072(8) -0.051(8) 0.052(8)
O24 0.320(13) 0.171(8) 0.414(15) -0.111(9) -0.223(12) 0.033(8)
O25 0.131(7) 0.400(17) 0.376(16) 0.074(13) 0.056(8) -0.084(9)
N38 0.219(12) 0.221(11) 0.156(9) 0.002(9) 0.019(9) -0.002(9)
O26 0.294(12) 0.255(11) 0.221(10) 0.068(9) -0.059(10) 0.053(8)

loop_
_atom_type_symbol
_atom_type_description
_atom_type_scat_dispersion_real
_atom_type_scat_dispersion_imag
_atom_type_scat_source
C C 0.0033 0.0016 'International Tables Vol C Tables 4.2.6.8 and 6.1.1.4'
H H 0.0000 0.0000 'International Tables Vol C Tables 4.2.6.8 and 6.1.1.4'
N N 0.0061 0.0033 'International Tables Vol C Tables 4.2.6.8 and 6.1.1.4'
O O 0.0106 0.0060 'International Tables Vol C Tables 4.2.6.8 and 6.1.1.4'
Pr Pr -0.2180 2.8214 'International Tables Vol C Tables 4.2.6.8 and 6.1.1.4'

loop_
_geom_angle_atom_site_label_1
_geom_angle_atom_site_label_2
_geom_angle_atom_site_label_3
_geom_angle
_geom_angle_site_symmetry_1
_geom_angle_site_symmetry_3
O1 C1 N1 124.7(5) . .
O1 C1 N12 124.2(4) . .
N1 C1 N12 111.0(4) . .
N2 C2 N1 114.7(4) . .
O2 C3 N2 125.4(4) . .
O2 C3 N3 124.8(4) . .
N2 C3 N3 109.7(4) . .
N4 C4 N3 113.2(4) . .
O3 C5 N5 126.7(5) . .
O3 C5 N4 124.7(5) . .
N5 C5 N4 108.6(4) . .
N5 C6 N6 114.2(4) . .
O4 C7 N6 125.3(5) . .
O4 C7 N7 126.2(5) . .
N6 C7 N7 108.5(4) . .
N7 C8 N8 114.9(4) . .
O5 C9 N8 126.4(5) . .
O5 C9 N9 124.5(5) . .
N8 C9 N9 109.1(4) . .
N9 C10 N10 113.4(4) . .
O6 C11 N10 125.4(4) . .
O6 C11 N11 125.2(4) . .
N10 C11 N11 109.4(4) . .
N11 C12 N12 113.3(4) . .
N13 C13 N1 113.4(4) . .
N13 C13 C14 112.1(4) . .
N1 C13 C14 109.7(4) . .
N13 C13 C27 103.0(4) . .
N1 C13 C27 102.2(4) . .
C14 C13 C27 116.0(4) . .
N14 C15 N2 112.9(4) . .
N14 C15 C16 103.2(4) . .
N2 C15 C16 103.3(4) . .
N15 C16 N3 113.8(4) . .
N15 C16 C15 103.4(4) . .
N3 C16 C15 102.8(4) . .
N16 C17 N4 115.2(4) . .
N16 C17 C18 102.7(4) . .
N4 C17 C18 102.5(4) . .
N5 C18 N17 115.0(4) . .
N5 C18 C17 104.3(4) . .
N17 C18 C17 103.6(4) . .
N18 C19 N6 113.3(4) . .
N18 C19 C20 111.4(4) . .
N6 C19 C20 111.9(4) . .
N18 C19 C21 102.2(3) . .
N6 C19 C21 102.3(4) . .
C20 C19 C21 115.1(4) . .
N19 C21 N7 114.4(4) . .
N19 C21 C22 110.3(4) . .
N7 C21 C22 111.9(4) . .
N19 C21 C19 102.4(3) . .
N7 C21 C19 102.0(4) . .
C22 C21 C19 115.3(4) . .
N20 C23 N8 114.9(4) . .
N20 C23 C24 104.1(4) . .
N8 C23 C24 103.5(4) . .
N21 C24 N9 114.8(4) . .
N21 C24 C23 102.7(4) . .
N9 C24 C23 103.4(4) . .
N22 C25 N10 115.0(4) . .
N22 C25 C26 103.7(4) . .
N10 C25 C26 103.0(4) . .
N23 C26 N11 114.9(4) . .
N23 C26 C25 102.3(4) . .
N11 C26 C25 103.3(4) . .
N24 C27 N12 112.2(4) . .
N24 C27 C28 112.4(4) . .
N12 C27 C28 111.3(4) . .
N24 C27 C13 102.3(4) . .
N12 C27 C13 102.4(4) . .
C28 C27 C13 115.7(4) . .
O7 C29 N24 126.1(5) . .
O7 C29 N13 124.4(5) . .
N24 C29 N13 109.5(4) . .
N14 C30 N13 112.9(4) . .
O8 C31 N15 125.7(5) . .
O8 C31 N14 126.1(5) . .
N15 C31 N14 108.2(4) . .
N15 C32 N16 113.3(4) . .
O9 C33 N16 125.9(4) . .
O9 C33 N17 126.3(4) . .
N16 C33 N17 107.7(4) . .
N17 C34 N18 114.0(4) . .
O10 C35 N18 125.1(5) . .
O10 C35 N19 125.8(5) . .
N18 C35 N19 109.1(4) . .
N20 C36 N19 113.8(4) . .
O11 C37 N20 126.2(5) . .
O11 C37 N21 126.3(5) . .
N20 C37 N21 107.4(4) . .
N22 C38 N21 114.3(4) . .
O12 C39 N22 126.8(5) . .
O12 C39 N23 125.9(5) . .
N22 C39 N23 107.3(4) . .
N23 C40 N24 114.2(4) . .
N25 C41 N26 113.0(4) . .
O15 C42 N27 126.1(5) . .
O15 C42 N26 125.8(5) . .
N27 C42 N26 108.0(5) . .
N27 C43 N28 114.4(4) . .
O16 C44 N29 126.3(6) . .
O16 C44 N28 125.3(5) . .
N29 C44 N28 108.2(5) . .
N29 C45 N30 113.7(4) . .
N31 C47 N25 111.9(4) . .
N31 C47 C46 111.6(4) . .
N25 C47 C46 111.4(4) . .
N31 C47 C52 103.3(4) . 3_776
N25 C47 C52 102.8(4) . 3_776
C46 C47 C52 115.4(4) . 3_776
N32 C48 N26 113.5(4) . .
N32 C48 C49 102.9(4) . .
N26 C48 C49 102.5(4) . .
N27 C49 N33 114.9(4) . .
N27 C49 C48 103.7(4) . .
N33 C49 C48 103.4(4) . .
N34 C50 N28 115.4(4) . .
N34 C50 C51 102.9(4) . .
N28 C50 C51 102.5(4) . .
N35 C51 N29 114.9(4) . .
N35 C51 C50 103.7(4) . .
N29 C51 C50 103.8(4) . .
N36 C52 N30 112.3(4) . .
N36 C52 C53 110.8(4) . .
N30 C52 C53 113.0(4) . .
N36 C52 C47 102.4(4) . 3_776
N30 C52 C47 102.0(4) . 3_776
C53 C52 C47 115.6(4) . 3_776
O17 C54 N31 126.5(6) . .
O17 C54 N30 124.2(6) . 3_776
N31 C54 N30 109.3(5) . 3_776
N31 C55 N32 114.2(4) . .
O18 C56 N33 125.9(5) . .
O18 C56 N32 126.2(5) . .
N33 C56 N32 107.9(5) . .
N33 C57 N34 114.0(4) . .
O13 C58 N35 126.2(4) . .
O13 C58 N34 125.1(5) . .
N35 C58 N34 108.7(4) . .
N35 C59 N36 114.4(4) . .
O14 C60 N25 124.9(4) . 3_776
O14 C60 N36 124.3(4) . .
N25 C60 N36 110.8(4) 3_776 .
C1 N1 C2 121.1(4) . .
C1 N1 C13 112.1(4) . .
C2 N1 C13 126.8(4) . .
C3 N2 C2 125.0(4) . .
C3 N2 C15 112.2(4) . .
C2 N2 C15 122.7(4) . .
C3 N3 C4 122.5(4) . .
C3 N3 C16 111.3(4) . .
C4 N3 C16 120.7(4) . .
C5 N4 C4 121.6(4) . .
C5 N4 C17 111.9(4) . .
C4 N4 C17 123.8(4) . .
C5 N5 C6 123.5(4) . .
C5 N5 C18 111.9(4) . .
C6 N5 C18 124.2(4) . .
C7 N6 C6 120.1(4) . .
C7 N6 C19 113.6(4) . .
C6 N6 C19 126.0(4) . .
C7 N7 C8 120.4(4) . .
C7 N7 C21 113.5(4) . .
C8 N7 C21 124.8(4) . .
C9 N8 C23 112.3(4) . .
C9 N8 C8 122.9(4) . .
C23 N8 C8 123.3(4) . .
C9 N9 C10 121.8(4) . .
C9 N9 C24 110.8(4) . .
C10 N9 C24 121.7(4) . .
C11 N10 C10 121.9(4) . .
C11 N10 C25 111.8(4) . .
C10 N10 C25 122.0(4) . .
C11 N11 C26 111.7(4) . .
C11 N11 C12 124.5(4) . .
C26 N11 C12 123.1(4) . .
C1 N12 C12 121.4(4) . .
C1 N12 C27 111.9(4) . .
C12 N12 C27 126.3(4) . .
C29 N13 C13 112.4(4) . .
C29 N13 C30 121.2(4) . .
C13 N13 C30 126.3(4) . .
C31 N14 C30 122.1(4) . .
C31 N14 C15 111.1(4) . .
C30 N14 C15 123.1(4) . .
C31 N15 C16 112.3(4) . .
C31 N15 C32 123.0(4) . .
C16 N15 C32 123.6(4) . .
C33 N16 C17 113.1(4) . .
C33 N16 C32 122.9(4) . .
C17 N16 C32 122.9(4) . .
C33 N17 C18 112.1(4) . .
C33 N17 C34 122.0(4) . .
C18 N17 C34 122.7(4) . .
C35 N18 C34 120.9(4) . .
C35 N18 C19 113.0(4) . .
C34 N18 C19 125.8(4) . .
C35 N19 C21 112.9(4) . .
C35 N19 C36 120.0(4) . .
C21 N19 C36 126.0(4) . .
C37 N20 C36 123.5(4) . .
C37 N20 C23 112.3(4) . .
C36 N20 C23 124.0(4) . .
C37 N21 C24 113.1(4) . .
C37 N21 C38 122.1(4) . .
C24 N21 C38 124.2(4) . .
C39 N22 C25 112.7(4) . .
C39 N22 C38 122.5(4) . .
C25 N22 C38 123.5(4) . .
C39 N23 C26 112.7(4) . .
C39 N23 C40 122.7(4) . .
C26 N23 C40 122.1(4) . .
C29 N24 C40 120.4(4) . .
C29 N24 C27 112.4(4) . .
C40 N24 C27 125.5(4) . .
C60 N25 C41 121.6(4) 3_776 .
C60 N25 C47 111.4(4) 3_776 .
C41 N25 C47 125.2(4) . .
C42 N26 C41 122.3(4) . .
C42 N26 C48 112.3(4) . .
C41 N26 C48 122.1(4) . .
C42 N27 C43 122.2(4) . .
C42 N27 C49 113.0(4) . .
C43 N27 C49 123.4(4) . .
C44 N28 C50 112.9(4) . .
C44 N28 C43 122.7(4) . .
C50 N28 C43 123.7(5) . .
C44 N29 C51 112.6(5) . .
C44 N29 C45 123.5(5) . .
C51 N29 C45 123.9(4) . .
C54 N30 C45 120.2(5) 3_776 .
C54 N30 C52 112.2(4) 3_776 .
C45 N30 C52 126.4(4) . .
C54 N31 C55 119.2(5) . .
C54 N31 C47 112.6(4) . .
C55 N31 C47 128.2(4) . .
C56 N32 C48 112.8(4) . .
C56 N32 C55 123.9(4) . .
C48 N32 C55 121.4(4) . .
C56 N33 C57 121.8(4) . .
C56 N33 C49 112.6(4) . .
C57 N33 C49 122.4(4) . .
C58 N34 C50 111.9(4) . .
C58 N34 C57 122.9(4) . .
C50 N34 C57 122.4(4) . .
C58 N35 C59 123.4(4) . .
C58 N35 C51 112.0(4) . .
C59 N35 C51 123.2(4) . .
C60 N36 C59 122.0(4) . .
C60 N36 C52 111.9(4) . .
C59 N36 C52 124.8(4) . .
C1 O1 Pr1 139.3(3) . .
C3 O2 Pr1 149.2(3) . .
C11 O6 Pr1 144.7(3) . .
C58 O13 Pr1 154.2(3) . .
C60 O14 Pr1 158.3(3) . .
O1 Pr1 O3W 137.52(12) . .
O1 Pr1 O14 142.63(10) . .
O3W Pr1 O14 71.12(11) . .
O1 Pr1 O6 78.08(11) . .
O3W Pr1 O6 75.66(12) . .
O14 Pr1 O6 139.24(10) . .
O1 Pr1 O13 81.34(10) . .
O3W Pr1 O13 94.23(13) . .
O14 Pr1 O13 71.40(10) . .
O6 Pr1 O13 134.83(11) . .
O1 Pr1 O4W 131.42(11) . .
O3W Pr1 O4W 76.73(14) . .
O14 Pr1 O4W 68.05(11) . .
O6 Pr1 O4W 81.99(11) . .
O13 Pr1 O4W 139.24(11) . .
O1 Pr1 O2 75.67(11) . .
O3W Pr1 O2 146.14(11) . .
O14 Pr1 O2 76.13(10) . .
O6 Pr1 O2 128.53(10) . .
O13 Pr1 O2 83.19(10) . .
O4W Pr1 O2 83.37(12) . .
O1 Pr1 O2W 70.69(11) . .
O3W Pr1 O2W 68.88(13) . .
O14 Pr1 O2W 118.08(11) . .
O6 Pr1 O2W 68.64(11) . .
O13 Pr1 O2W 66.70(10) . .
O4W Pr1 O2W 138.99(12) . .
O2 Pr1 O2W 137.35(11) . .
O1 Pr1 O1W 68.63(12) . .
O3W Pr1 O1W 126.26(14) . .
O14 Pr1 O1W 118.45(12) . .
O6 Pr1 O1W 65.49(11) . .
O13 Pr1 O1W 139.50(11) . .
O4W Pr1 O1W 62.79(12) . .
O2 Pr1 O1W 63.91(11) . .
O2W Pr1 O1W 123.16(11) . .
O21 N37 O23 129.0(12) . .
O21 N37 O22 116.2(12) . .
O23 N37 O22 114.6(11) . .
O25 N38 O24 102.9(11) . .
O25 N38 O26 135.9(14) . .
O24 N38 O26 121.1(13) . .

loop_
_geom_bond_atom_site_label_1
_geom_bond_atom_site_label_2
_geom_bond_distance
_geom_bond_site_symmetry_2
C1 O1 1.252(5) .
C1 N1 1.332(6) .
C1 N12 1.335(6) .
C2 N2 1.431(6) .
C2 N1 1.443(6) .
C3 O2 1.242(5) .
C3 N2 1.345(6) .
C3 N3 1.352(6) .
C4 N4 1.433(6) .
C4 N3 1.441(6) .
C5 O3 1.224(5) .
C5 N5 1.349(6) .
C5 N4 1.377(6) .
C6 N5 1.429(6) .
C6 N6 1.447(6) .
C7 O4 1.210(5) .
C7 N6 1.360(6) .
C7 N7 1.361(6) .
C8 N7 1.437(6) .
C8 N8 1.452(6) .
C9 O5 1.226(5) .
C9 N8 1.343(6) .
C9 N9 1.360(6) .
C10 N9 1.440(6) .
C10 N10 1.443(6) .
C11 O6 1.228(5) .
C11 N10 1.343(6) .
C11 N11 1.358(6) .
C12 N11 1.443(5) .
C12 N12 1.447(6) .
C13 N13 1.456(6) .
C13 N1 1.469(6) .
C13 C14 1.521(6) .
C13 C27 1.567(7) .
C15 N14 1.446(5) .
C15 N2 1.454(5) .
C15 C16 1.535(6) .
C16 N15 1.436(5) .
C16 N3 1.475(5) .
C17 N16 1.436(6) .
C17 N4 1.443(6) .
C17 C18 1.536(6) .
C18 N5 1.437(6) .
C18 N17 1.441(6) .
C19 N18 1.461(5) .
C19 N6 1.462(6) .
C19 C20 1.515(6) .
C19 C21 1.593(7) .
C21 N19 1.454(6) .
C21 N7 1.469(6) .
C21 C22 1.518(7) .
C23 N20 1.439(5) .
C23 N8 1.439(5) .
C23 C24 1.524(6) .
C24 N21 1.443(5) .
C24 N9 1.453(5) .
C25 N22 1.427(5) .
C25 N10 1.450(5) .
C25 C26 1.537(6) .
C26 N23 1.433(5) .
C26 N11 1.440(5) .
C27 N24 1.467(6) .
C27 N12 1.467(6) .
C27 C28 1.512(7) .
C29 O7 1.220(5) .
C29 N24 1.352(6) .
C29 N13 1.355(6) .
C30 N14 1.427(6) .
C30 N13 1.462(6) .
C31 O8 1.228(5) .
C31 N15 1.359(6) .
C31 N14 1.366(6) .
C32 N15 1.440(6) .
C32 N16 1.448(6) .
C33 O9 1.217(5) .
C33 N16 1.361(6) .
C33 N17 1.362(6) .
C34 N17 1.441(6) .
C34 N18 1.445(6) .
C35 O10 1.214(5) .
C35 N18 1.357(6) .
C35 N19 1.363(6) .
C36 N20 1.433(6) .
C36 N19 1.455(6) .
C37 O11 1.214(5) .
C37 N20 1.359(6) .
C37 N21 1.364(6) .
C38 N22 1.441(6) .
C38 N21 1.445(6) .
C39 O12 1.211(5) .
C39 N22 1.359(6) .
C39 N23 1.365(6) .
C40 N23 1.440(6) .
C40 N24 1.450(6) .
C41 N25 1.448(5) .
C41 N26 1.458(6) .
C42 O15 1.212(6) .
C42 N27 1.355(6) .
C42 N26 1.366(6) .
C43 N27 1.434(6) .
C43 N28 1.450(6) .
C44 O16 1.221(6) .
C44 N29 1.357(6) .
C44 N28 1.359(7) .
C45 N29 1.439(6) .
C45 N30 1.445(6) .
C46 C47 1.519(7) .
C47 N31 1.446(6) .
C47 N25 1.459(6) .
C47 C52 1.568(7) 3_776
C48 N32 1.447(6) .
C48 N26 1.458(6) .
C48 C49 1.544(6) .
C49 N27 1.438(6) .
C49 N33 1.442(6) .
C50 N34 1.445(6) .
C50 N28 1.450(6) .
C50 C51 1.543(7) .
C51 N35 1.434(6) .
C51 N29 1.438(6) .
C52 N36 1.452(6) .
C52 N30 1.458(6) .
C52 C53 1.523(6) .
C52 C47 1.569(7) 3_776
C54 O17 1.225(6) .
C54 N31 1.347(7) .
C54 N30 1.367(7) 3_776
C55 N31 1.435(6) .
C55 N32 1.461(6) .
C56 O18 1.211(6) .
C56 N33 1.362(6) .
C56 N32 1.362(6) .
C57 N33 1.440(6) .
C57 N34 1.453(6) .
C58 O13 1.230(5) .
C58 N35 1.358(6) .
C58 N34 1.358(6) .
C59 N35 1.429(6) .
C59 N36 1.436(6) .
C60 O14 1.246(5) .
C60 N25 1.342(6) 3_776
C60 N36 1.346(5) .
N25 C60 1.342(6) 3_776
N30 C54 1.367(7) 3_776
O1 Pr1 2.397(3) .
O2 Pr1 2.509(3) .
O1W Pr1 2.930(5) .
O2W Pr1 2.574(3) .
O3W Pr1 2.408(4) .
O4W Pr1 2.499(4) .
O6 Pr1 2.466(3) .
O13 Pr1 2.499(3) .
O14 Pr1 2.463(3) .
O21 N37 1.261(10) .
O23 N37 1.332(12) .
N37 O22 1.344(10) .
O24 N38 1.309(11) .
O25 N38 1.226(11) .
N38 O26 1.335(10) .
